data_7000890
loop_
_publ_author_name
'Godard, Cyril'
'Duckett, Simon B.'
'Polas, Stacey'
'Tooze, Robert'
'Whitwood, Adrian C.'

_publ_section_title
;
 An NMR study of cobalt-catalyzed hydroformylation using para-hydrogen
 induced polarisation
;
_journal_issue 14
_journal_name_full 'Dalton Transactions'
_journal_page_first 2496
_journal_page_last 2509
_journal_paper_doi 10.1039/b815853c
_journal_year 2009
_chemical_formula_moiety 'C18 H18 Co O2 P'
_chemical_formula_sum 'C18 H18 Co O2 P'
_chemical_formula_weight 356.22
_chemical_name_systematic
;
?
;
_space_group_IT_number 61
_symmetry_cell_setting orthorhombic
_symmetry_space_group_name_Hall '-P 2ac 2ab'
_symmetry_space_group_name_H-M 'P b c a'
_atom_sites_solution_hydrogens geom
_atom_sites_solution_primary direct
_atom_sites_solution_secondary difmap
_audit_creation_method SHELXL-97
_cell_angle_alpha 90.00
_cell_angle_beta 90.00
_cell_angle_gamma 90.00
_cell_formula_units_Z 8
_cell_length_a 15.2928(17)
_cell_length_b 13.6440(16)
_cell_length_c 15.9287(18)
_cell_measurement_reflns_used 6315
_cell_measurement_temperature 388(2)
_cell_measurement_theta_max 30.00
_cell_measurement_theta_min 2.56
_cell_volume 3323.6(7)
_computing_cell_refinement 'Bruker SMART'
_computing_data_collection 'Bruker SMART'
_computing_data_reduction 'Bruker SAINT'
_computing_molecular_graphics 'Bruker SHELXTL'
_computing_publication_material 'Bruker SHELXTL'
_computing_structure_refinement 'SHELXL-97 (Sheldrick, 1997)'
_computing_structure_solution 'SHELXS-97 (Sheldrick, 1997)'
_diffrn_ambient_temperature 388(2)
_diffrn_measured_fraction_theta_full 0.955
_diffrn_measured_fraction_theta_max 0.955
_diffrn_measurement_device_type 'CCD area detector'
_diffrn_measurement_method 'phi and omega scans'
_diffrn_radiation_monochromator graphite
_diffrn_radiation_source 'fine-focus sealed tube'
_diffrn_radiation_type MoK\a
_diffrn_radiation_wavelength 0.71073
_diffrn_reflns_av_R_equivalents 0.0696
_diffrn_reflns_av_sigmaI/netI 0.0486
_diffrn_reflns_limit_h_max 21
_diffrn_reflns_limit_h_min -22
_diffrn_reflns_limit_k_max 18
_diffrn_reflns_limit_k_min -19
_diffrn_reflns_limit_l_max 22
_diffrn_reflns_limit_l_min -22
_diffrn_reflns_number 35594
_diffrn_reflns_theta_full 30.98
_diffrn_reflns_theta_max 30.98
_diffrn_reflns_theta_min 2.37
_exptl_absorpt_coefficient_mu 1.132
_exptl_absorpt_correction_T_max 0.893
_exptl_absorpt_correction_T_min 0.736
_exptl_absorpt_correction_type multi-scan
_exptl_absorpt_process_details 'SADABS v2.03; (sheldrich)'
_exptl_crystal_colour orange
_exptl_crystal_density_diffrn 1.424
_exptl_crystal_density_method 'not measured'
_exptl_crystal_description block
_exptl_crystal_F_000 1472
_exptl_crystal_size_max 0.3
_exptl_crystal_size_mid 0.2
_exptl_crystal_size_min 0.1
_refine_diff_density_max 1.234
_refine_diff_density_min -0.384
_refine_diff_density_rms 0.099
_refine_ls_extinction_method none
_refine_ls_goodness_of_fit_ref 1.061
_refine_ls_hydrogen_treatment constr
_refine_ls_matrix_type full
_refine_ls_number_parameters 200
_refine_ls_number_reflns 5049
_refine_ls_number_restraints 0
_refine_ls_restrained_S_all 1.061
_refine_ls_R_factor_all 0.0736
_refine_ls_R_factor_gt 0.0511
_refine_ls_shift/su_max 0.000
_refine_ls_shift/su_mean 0.000
_refine_ls_structure_factor_coef Fsqd
_refine_ls_weighting_details 'calc w=1/[\s^2^(Fo^2^)+(0.0483P)^2^+4.4418P] where P=(Fo^2^+2Fc^2^)/3'
_refine_ls_weighting_scheme calc
_refine_ls_wR_factor_gt 0.1133
_refine_ls_wR_factor_ref 0.1227
_reflns_number_gt 3833
_reflns_number_total 5049
_reflns_threshold_expression >2sigma(I)
_cod_data_source_file b815853c.txt
_cod_data_source_block sbd0419
_cod_depositor_comments
;
The following automatic conversions were performed:
'_symmetry_cell_setting' value 'Orthorhombic' changed to 'orthorhombic'
according to '/home/saulius/struct/CIF-dictionaries/cif_core.dic'
dictionary named 'cif_core.dic' version 2.4.1 from 2010-06-29.

Automatic conversion script
Id: cif_fix_enum 1527 2010-12-29 10:47:43Z saulius 
;
_cod_original_sg_symbol_H-M Pbca
_cod_database_code 7000890

loop_
_symmetry_equiv_pos_as_xyz
'x, y, z'
'-x+1/2, -y, z+1/2'
'-x, y+1/2, -z+1/2'
'x+1/2, -y+1/2, -z'
'-x, -y, -z'
'x-1/2, y, -z-1/2'
'x, -y-1/2, z-1/2'
'-x-1/2, y-1/2, z'

loop_
_atom_site_label
_atom_site_type_symbol
_atom_site_fract_x
_atom_site_fract_y
_atom_site_fract_z
_atom_site_U_iso_or_equiv
_atom_site_adp_type
_atom_site_occupancy
_atom_site_symmetry_multiplicity
_atom_site_calc_flag
_atom_site_refinement_flags
_atom_site_disorder_assembly
_atom_site_disorder_group
C1 C 0.2132(2) 0.2149(2) 0.15259(17) 0.0288(6) Uani 1 1 d . . .
C2 C 0.32648(17) 0.3871(2) 0.19646(16) 0.0249(5) Uani 1 1 d . . .
C3 C 0.1754(2) 0.4167(2) 0.10200(18) 0.0324(6) Uani 1 1 d . . .
H3A H 0.1623 0.3545 0.0816 0.039 Uiso 1 1 calc R . .
H3B H 0.2095 0.4592 0.0703 0.039 Uiso 1 1 calc R . .
C4 C 0.14322(19) 0.4465(2) 0.1814(2) 0.0335(6) Uani 1 1 d . . .
H4 H 0.1553 0.5082 0.2033 0.040 Uiso 1 1 calc R . .
C5 C 0.0936(2) 0.3800(3) 0.2240(2) 0.0422(8) Uani 1 1 d . . .
H5A H 0.0826 0.3188 0.2006 0.051 Uiso 1 1 calc R . .
H5B H 0.0709 0.3958 0.2764 0.051 Uiso 1 1 calc R . .
C6 C 0.13918(15) 0.21680(17) 0.37198(15) 0.0182(4) Uani 1 1 d . . .
C7 C 0.12790(16) 0.12004(18) 0.34513(16) 0.0215(5) Uani 1 1 d . . .
H7 H 0.1683 0.0922 0.3085 0.026 Uiso 1 1 calc R . .
C8 C 0.05741(17) 0.06535(19) 0.37239(18) 0.0269(6) Uani 1 1 d . . .
H8 H 0.0507 0.0011 0.3541 0.032 Uiso 1 1 calc R . .
C9 C -0.00320(18) 0.1057(2) 0.42683(19) 0.0303(6) Uani 1 1 d . . .
H9 H -0.0507 0.0689 0.4450 0.036 Uiso 1 1 calc R . .
C10 C 0.00727(19) 0.2012(2) 0.4540(2) 0.0373(7) Uani 1 1 d . . .
H10 H -0.0334 0.2286 0.4905 0.045 Uiso 1 1 calc R . .
C11 C 0.07856(18) 0.25695(19) 0.42688(19) 0.0300(6) Uani 1 1 d . . .
H11 H 0.0854 0.3210 0.4457 0.036 Uiso 1 1 calc R . .
C12 C 0.32290(15) 0.20475(16) 0.36078(15) 0.0172(4) Uani 1 1 d . . .
C13 C 0.32339(16) 0.16214(18) 0.44006(16) 0.0215(5) Uani 1 1 d . . .
H13 H 0.2781 0.1751 0.4774 0.026 Uiso 1 1 calc R . .
C14 C 0.39121(17) 0.10018(19) 0.46372(17) 0.0265(5) Uani 1 1 d . . .
H14 H 0.3907 0.0708 0.5164 0.032 Uiso 1 1 calc R . .
C15 C 0.45930(17) 0.0823(2) 0.40894(18) 0.0275(6) Uani 1 1 d . . .
H15 H 0.5049 0.0413 0.4251 0.033 Uiso 1 1 calc R . .
C16 C 0.46003(18) 0.1248(2) 0.33046(18) 0.0284(6) Uani 1 1 d . . .
H16 H 0.5061 0.1129 0.2938 0.034 Uiso 1 1 calc R . .
C17 C 0.39121(17) 0.18589(18) 0.30628(16) 0.0232(5) Uani 1 1 d . . .
H17 H 0.3913 0.2141 0.2531 0.028 Uiso 1 1 calc R . .
C18 C 0.24538(19) 0.38600(18) 0.40585(17) 0.0264(5) Uani 1 1 d . . .
H18A H 0.1983 0.4319 0.3991 0.040 Uiso 1 1 calc R . .
H18B H 0.3000 0.4185 0.3957 0.040 Uiso 1 1 calc R . .
H18C H 0.2447 0.3605 0.4620 0.040 Uiso 1 1 calc R . .
Co1 Co 0.22306(2) 0.33125(2) 0.20110(2) 0.01740(10) Uani 1 1 d . . .
O1 O 0.2099(2) 0.13922(16) 0.12162(15) 0.0508(7) Uani 1 1 d . . .
O2 O 0.39363(14) 0.42398(18) 0.19154(14) 0.0391(5) Uani 1 1 d . . .
P1 P 0.23225(4) 0.28594(4) 0.33149(4) 0.01608(13) Uani 1 1 d . . .

loop_
_atom_site_aniso_label
_atom_site_aniso_U_11
_atom_site_aniso_U_22
_atom_site_aniso_U_33
_atom_site_aniso_U_23
_atom_site_aniso_U_13
_atom_site_aniso_U_12
C1 0.0425(16) 0.0241(12) 0.0198(13) 0.0021(10) 0.0039(11) 0.0026(11)
C2 0.0217(12) 0.0331(13) 0.0199(12) 0.0040(10) 0.0003(10) 0.0000(10)
C3 0.0383(16) 0.0316(14) 0.0272(14) 0.0069(11) -0.0005(12) 0.0143(12)
C4 0.0308(15) 0.0306(14) 0.0390(17) 0.0028(12) -0.0006(12) 0.0113(11)
C5 0.0269(15) 0.0433(17) 0.056(2) 0.0135(15) 0.0068(14) 0.0168(13)
C6 0.0154(10) 0.0193(10) 0.0199(12) 0.0027(9) -0.0002(8) 0.0003(8)
C7 0.0233(12) 0.0207(11) 0.0203(12) -0.0008(9) -0.0027(9) -0.0011(9)
C8 0.0250(13) 0.0243(12) 0.0313(15) 0.0013(10) -0.0047(11) -0.0067(10)
C9 0.0186(12) 0.0334(14) 0.0390(16) 0.0102(12) 0.0013(11) -0.0066(10)
C10 0.0248(14) 0.0326(14) 0.055(2) 0.0027(13) 0.0191(14) 0.0037(11)
C11 0.0260(13) 0.0209(11) 0.0431(17) 0.0004(11) 0.0137(12) 0.0022(10)
C12 0.0147(10) 0.0166(10) 0.0203(12) -0.0018(8) -0.0011(9) -0.0006(8)
C13 0.0179(11) 0.0266(11) 0.0201(12) 0.0000(9) 0.0000(9) 0.0002(9)
C14 0.0260(13) 0.0304(13) 0.0232(13) 0.0051(10) -0.0053(10) 0.0025(10)
C15 0.0235(12) 0.0292(13) 0.0298(14) -0.0015(11) -0.0058(11) 0.0105(10)
C16 0.0217(12) 0.0332(14) 0.0303(14) -0.0023(11) 0.0035(11) 0.0099(10)
C17 0.0246(12) 0.0250(12) 0.0199(12) 0.0022(9) 0.0009(10) 0.0061(9)
C18 0.0367(14) 0.0185(11) 0.0242(13) -0.0050(10) 0.0040(11) -0.0039(10)
Co1 0.01627(16) 0.01686(15) 0.01908(17) 0.00201(12) 0.00053(12) 0.00249(11)
O1 0.093(2) 0.0272(11) 0.0317(12) -0.0066(9) 0.0069(13) 0.0024(12)
O2 0.0278(11) 0.0534(14) 0.0360(12) 0.0069(10) 0.0004(9) -0.0113(10)
P1 0.0156(3) 0.0137(2) 0.0190(3) -0.0003(2) 0.0021(2) 0.0004(2)

loop_
_atom_type_symbol
_atom_type_description
_atom_type_scat_dispersion_real
_atom_type_scat_dispersion_imag
_atom_type_scat_source
C C 0.0033 0.0016 'International Tables Vol C Tables 4.2.6.8 and 6.1.1.4'
H H 0.0000 0.0000 'International Tables Vol C Tables 4.2.6.8 and 6.1.1.4'
O O 0.0106 0.0060 'International Tables Vol C Tables 4.2.6.8 and 6.1.1.4'
P P 0.1023 0.0942 'International Tables Vol C Tables 4.2.6.8 and 6.1.1.4'
Co Co 0.3494 0.9721 'International Tables Vol C Tables 4.2.6.8 and 6.1.1.4'

loop_
_geom_angle_atom_site_label_1
_geom_angle_atom_site_label_2
_geom_angle_atom_site_label_3
_geom_angle
_geom_angle_site_symmetry_1
_geom_angle_site_symmetry_3
_geom_angle_publ_flag
O1 C1 Co1 177.6(3) . . ?
O2 C2 Co1 178.4(2) . . ?
C4 C3 Co1 66.91(16) . . ?
C4 C3 H3A 120.0 . . ?
Co1 C3 H3A 80.3 . . ?
C4 C3 H3B 120.0 . . ?
Co1 C3 H3B 124.1 . . ?
H3A C3 H3B 120.0 . . ?
C5 C4 C3 116.5(3) . . ?
C5 C4 Co1 74.92(18) . . ?
C3 C4 Co1 72.82(16) . . ?
C5 C4 H4 121.8 . . ?
C3 C4 H4 121.8 . . ?
Co1 C4 H4 121.8 . . ?
C4 C5 Co1 66.67(17) . . ?
C4 C5 H5A 120.0 . . ?
Co1 C5 H5A 79.6 . . ?
C4 C5 H5B 120.0 . . ?
Co1 C5 H5B 125.2 . . ?
H5A C5 H5B 120.0 . . ?
C11 C6 C7 118.9(2) . . ?
C11 C6 P1 122.66(19) . . ?
C7 C6 P1 118.43(18) . . ?
C8 C7 C6 120.7(2) . . ?
C8 C7 H7 119.7 . . ?
C6 C7 H7 119.7 . . ?
C7 C8 C9 120.3(3) . . ?
C7 C8 H8 119.8 . . ?
C9 C8 H8 119.8 . . ?
C10 C9 C8 119.6(2) . . ?
C10 C9 H9 120.2 . . ?
C8 C9 H9 120.2 . . ?
C9 C10 C11 120.4(3) . . ?
C9 C10 H10 119.8 . . ?
C11 C10 H10 119.8 . . ?
C6 C11 C10 120.1(3) . . ?
C6 C11 H11 120.0 . . ?
C10 C11 H11 120.0 . . ?
C17 C12 C13 119.2(2) . . ?
C17 C12 P1 121.57(19) . . ?
C13 C12 P1 119.18(18) . . ?
C14 C13 C12 120.3(2) . . ?
C14 C13 H13 119.8 . . ?
C12 C13 H13 119.8 . . ?
C15 C14 C13 119.9(2) . . ?
C15 C14 H14 120.0 . . ?
C13 C14 H14 120.0 . . ?
C16 C15 C14 120.3(2) . . ?
C16 C15 H15 119.8 . . ?
C14 C15 H15 119.8 . . ?
C15 C16 C17 119.7(2) . . ?
C15 C16 H16 120.2 . . ?
C17 C16 H16 120.2 . . ?
C12 C17 C16 120.5(2) . . ?
C12 C17 H17 119.8 . . ?
C16 C17 H17 119.8 . . ?
P1 C18 H18A 109.5 . . ?
P1 C18 H18B 109.5 . . ?
H18A C18 H18B 109.5 . . ?
P1 C18 H18C 109.5 . . ?
H18A C18 H18C 109.5 . . ?
H18B C18 H18C 109.5 . . ?
C2 Co1 C1 116.52(13) . . ?
C2 Co1 C4 101.56(13) . . ?
C1 Co1 C4 125.41(13) . . ?
C2 Co1 C3 92.32(12) . . ?
C1 Co1 C3 98.06(12) . . ?
C4 Co1 C3 40.27(12) . . ?
C2 Co1 C5 135.39(14) . . ?
C1 Co1 C5 106.05(15) . . ?
C4 Co1 C5 38.41(12) . . ?
C3 Co1 C5 68.26(12) . . ?
C2 Co1 P1 96.05(9) . . ?
C1 Co1 P1 99.65(9) . . ?
C4 Co1 P1 114.23(9) . . ?
C3 Co1 P1 154.46(8) . . ?
C5 Co1 P1 89.16(10) . . ?
C18 P1 C6 104.12(12) . . ?
C18 P1 C12 101.78(12) . . ?
C6 P1 C12 100.79(10) . . ?
C18 P1 Co1 114.61(9) . . ?
C6 P1 Co1 115.76(8) . . ?
C12 P1 Co1 117.65(8) . . ?

loop_
_geom_bond_atom_site_label_1
_geom_bond_atom_site_label_2
_geom_bond_distance
_geom_bond_site_symmetry_2
_geom_bond_publ_flag
C1 O1 1.146(3) . ?
C1 Co1 1.772(3) . ?
C2 O2 1.146(3) . ?
C2 Co1 1.757(3) . ?
C3 C4 1.416(4) . ?
C3 Co1 2.093(3) . ?
C3 H3A 0.9300 . ?
C3 H3B 0.9300 . ?
C4 C5 1.364(4) . ?
C4 Co1 2.016(3) . ?
C4 H4 0.9300 . ?
C5 Co1 2.119(3) . ?
C5 H5A 0.9300 . ?
C5 H5B 0.9300 . ?
C6 C11 1.387(3) . ?
C6 C7 1.398(3) . ?
C6 P1 1.825(2) . ?
C7 C8 1.381(4) . ?
C7 H7 0.9300 . ?
C8 C9 1.384(4) . ?
C8 H8 0.9300 . ?
C9 C10 1.382(4) . ?
C9 H9 0.9300 . ?
C10 C11 1.397(4) . ?
C10 H10 0.9300 . ?
C11 H11 0.9300 . ?
C12 C17 1.382(3) . ?
C12 C13 1.390(3) . ?
C12 P1 1.835(2) . ?
C13 C14 1.390(3) . ?
C13 H13 0.9300 . ?
C14 C15 1.380(4) . ?
C14 H14 0.9300 . ?
C15 C16 1.378(4) . ?
C15 H15 0.9300 . ?
C16 C17 1.396(4) . ?
C16 H16 0.9300 . ?
C17 H17 0.9300 . ?
C18 P1 1.818(3) . ?
C18 H18A 0.9600 . ?
C18 H18B 0.9600 . ?
C18 H18C 0.9600 . ?
Co1 P1 2.1715(7) . ?

loop_
_geom_torsion_atom_site_label_1
_geom_torsion_atom_site_label_2
_geom_torsion_atom_site_label_3
_geom_torsion_atom_site_label_4
_geom_torsion
_geom_torsion_site_symmetry_1
_geom_torsion_site_symmetry_2
_geom_torsion_site_symmetry_3
_geom_torsion_site_symmetry_4
_geom_torsion_publ_flag
Co1 C3 C4 C5 -62.7(2) . . . . ?
C3 C4 C5 Co1 61.6(2) . . . . ?
C11 C6 C7 C8 0.3(4) . . . . ?
P1 C6 C7 C8 -178.5(2) . . . . ?
C6 C7 C8 C9 0.0(4) . . . . ?
C7 C8 C9 C10 -0.1(4) . . . . ?
C8 C9 C10 C11 -0.1(5) . . . . ?
C7 C6 C11 C10 -0.5(4) . . . . ?
P1 C6 C11 C10 178.2(2) . . . . ?
C9 C10 C11 C6 0.4(5) . . . . ?
C17 C12 C13 C14 -0.9(4) . . . . ?
P1 C12 C13 C14 179.9(2) . . . . ?
C12 C13 C14 C15 1.3(4) . . . . ?
C13 C14 C15 C16 -0.6(4) . . . . ?
C14 C15 C16 C17 -0.3(4) . . . . ?
C13 C12 C17 C16 0.0(4) . . . . ?
P1 C12 C17 C16 179.2(2) . . . . ?
C15 C16 C17 C12 0.7(4) . . . . ?
C5 C4 Co1 C2 -155.7(2) . . . . ?
C3 C4 Co1 C2 79.8(2) . . . . ?
C5 C4 Co1 C1 69.5(3) . . . . ?
C3 C4 Co1 C1 -55.0(2) . . . . ?
C5 C4 Co1 C3 124.5(3) . . . . ?
C3 C4 Co1 C5 -124.5(3) . . . . ?
C5 C4 Co1 P1 -53.6(2) . . . . ?
C3 C4 Co1 P1 -178.10(16) . . . . ?
C4 C3 Co1 C2 -105.2(2) . . . . ?
C4 C3 Co1 C1 137.6(2) . . . . ?
C4 C3 Co1 C5 33.4(2) . . . . ?
C4 C3 Co1 P1 4.0(3) . . . . ?
C4 C5 Co1 C2 35.0(3) . . . . ?
C4 C5 Co1 C1 -127.4(2) . . . . ?
C4 C5 Co1 C3 -35.0(2) . . . . ?
C4 C5 Co1 P1 132.8(2) . . . . ?
C11 C6 P1 C18 20.4(3) . . . . ?
C7 C6 P1 C18 -160.8(2) . . . . ?
C11 C6 P1 C12 125.6(2) . . . . ?
C7 C6 P1 C12 -55.6(2) . . . . ?
C11 C6 P1 Co1 -106.3(2) . . . . ?
C7 C6 P1 Co1 72.5(2) . . . . ?
C17 C12 P1 C18 -115.4(2) . . . . ?
C13 C12 P1 C18 63.8(2) . . . . ?
C17 C12 P1 C6 137.5(2) . . . . ?
C13 C12 P1 C6 -43.3(2) . . . . ?
C17 C12 P1 Co1 10.7(2) . . . . ?
C13 C12 P1 Co1 -170.12(16) . . . . ?
C2 Co1 P1 C18 60.78(14) . . . . ?
C1 Co1 P1 C18 179.04(14) . . . . ?
C4 Co1 P1 C18 -44.81(15) . . . . ?
C3 Co1 P1 C18 -47.7(2) . . . . ?
C5 Co1 P1 C18 -74.81(15) . . . . ?
C2 Co1 P1 C6 -177.95(12) . . . . ?
C1 Co1 P1 C6 -59.69(13) . . . . ?
C4 Co1 P1 C6 76.46(13) . . . . ?
C3 Co1 P1 C6 73.6(2) . . . . ?
C5 Co1 P1 C6 46.45(13) . . . . ?
C2 Co1 P1 C12 -58.79(12) . . . . ?
C1 Co1 P1 C12 59.48(13) . . . . ?
C4 Co1 P1 C12 -164.38(13) . . . . ?
C3 Co1 P1 C12 -167.2(2) . . . . ?
C5 Co1 P1 C12 165.62(13) . . . . ?
